data_7020272
loop_
_publ_author_name
'Chandrasekhar, Vadapalli'
'Metre, Ramesh K.'

_publ_section_title
;
 Bismuth-ferrocene carboxylates: synthesis and structure.
;
_journal_issue 38
_journal_name_full 'Dalton transactions (Cambridge, England : 2003)'
_journal_page_first 11684
_journal_page_last 11691
_journal_paper_doi 10.1039/c2dt31153d
_journal_volume 41
_journal_year 2012
_chemical_formula_moiety 'C36 H24 Bi2 Fe3 O12'
_chemical_formula_sum 'C36 H24 Bi2 Fe3 O12'
_chemical_formula_weight 1234.06
_chemical_name_systematic
;
?
;
_space_group_IT_number 2
_symmetry_cell_setting triclinic
_symmetry_space_group_name_Hall '-P 1'
_symmetry_space_group_name_H-M 'P -1'
_atom_sites_solution_hydrogens geom
_atom_sites_solution_primary direct
_atom_sites_solution_secondary difmap
_audit_creation_method SHELXL-97
_cell_angle_alpha 104.612(11)
_cell_angle_beta 110.110(10)
_cell_angle_gamma 106.666(10)
_cell_formula_units_Z 2
_cell_length_a 11.446(7)
_cell_length_b 13.148(8)
_cell_length_c 13.638(8)
_cell_measurement_temperature 293(2)
_cell_volume 1700.1(18)
_computing_structure_refinement 'SHELXL-97 (Sheldrick, 1997)'
_computing_structure_solution 'SHELXS-97 (Sheldrick, 1990)'
_diffrn_ambient_temperature 293(2)
_diffrn_measured_fraction_theta_full 0.980
_diffrn_measured_fraction_theta_max 0.980
_diffrn_radiation_monochromator graphite
_diffrn_radiation_source 'fine-focus sealed tube'
_diffrn_radiation_type MoK\a
_diffrn_radiation_wavelength 0.71073
_diffrn_reflns_av_R_equivalents 0.0000
_diffrn_reflns_av_sigmaI/netI 0.0661
_diffrn_reflns_limit_h_max 12
_diffrn_reflns_limit_h_min -13
_diffrn_reflns_limit_k_max 15
_diffrn_reflns_limit_k_min -15
_diffrn_reflns_limit_l_max 16
_diffrn_reflns_limit_l_min 0
_diffrn_reflns_number 6202
_diffrn_reflns_theta_full 25.50
_diffrn_reflns_theta_max 25.50
_diffrn_reflns_theta_min 2.02
_exptl_absorpt_coefficient_mu 11.633
_exptl_absorpt_correction_T_max 24.62
_exptl_absorpt_correction_T_min 2.56
_exptl_absorpt_correction_type empirical
_exptl_absorpt_process_details SADABS
_exptl_crystal_colour orange
_exptl_crystal_density_diffrn 2.411
_exptl_crystal_density_method 'not measured'
_exptl_crystal_description block
_exptl_crystal_F_000 1160.0
_exptl_crystal_size_max 0.21
_exptl_crystal_size_mid 0.16
_exptl_crystal_size_min 0.12
_refine_diff_density_max 4.851
_refine_diff_density_min -2.928
_refine_diff_density_rms 0.344
_refine_ls_extinction_method none
_refine_ls_goodness_of_fit_ref 1.070
_refine_ls_hydrogen_treatment constr
_refine_ls_matrix_type full
_refine_ls_number_parameters 478
_refine_ls_number_reflns 6202
_refine_ls_number_restraints 6
_refine_ls_restrained_S_all 1.070
_refine_ls_R_factor_all 0.0826
_refine_ls_R_factor_gt 0.0579
_refine_ls_shift/su_max 0.000
_refine_ls_shift/su_mean 0.000
_refine_ls_structure_factor_coef Fsqd
_refine_ls_weighting_details 'calc w=1/[\s^2^(Fo^2^)+(0.1161P)^2^+0.3044P] where P=(Fo^2^+2Fc^2^)/3'
_refine_ls_weighting_scheme calc
_refine_ls_wR_factor_gt 0.1552
_refine_ls_wR_factor_ref 0.1920
_reflns_number_gt 4464
_reflns_number_total 6202
_reflns_threshold_expression >2sigma(I)
_cod_data_source_file c2dt31153d.txt
_cod_data_source_block 1
_cod_depositor_comments
;
The following automatic conversions were performed:

'_symmetry_cell_setting' value 'Triclinic' changed to 'triclinic'
according to /home/saulius/struct/CIF-dictionaries/cif_core.dic
dictionary named 'cif_core.dic' version 2.4.2 from 2011-04-26.

Automatic conversion script
Id: cif_fix_values 1891 2012-01-12 08:04:46Z andrius 
;
_cod_original_cell_volume 1700.0(17)
_cod_database_code 7020272

loop_
_symmetry_equiv_pos_as_xyz
'x, y, z'
'-x, -y, -z'

loop_
_atom_site_label
_atom_site_type_symbol
_atom_site_fract_x
_atom_site_fract_y
_atom_site_fract_z
_atom_site_U_iso_or_equiv
_atom_site_adp_type
_atom_site_occupancy
_atom_site_symmetry_multiplicity
_atom_site_calc_flag
_atom_site_refinement_flags
Bi1 Bi 1.09668(5) 0.38215(5) 0.52099(5) 0.0446(2) Uani 1 1 d .
Bi2 Bi 0.55808(5) 0.46065(4) 0.15730(4) 0.0412(2) Uani 1 1 d .
Fe1 Fe 0.8953(3) 0.26053(19) 0.0505(2) 0.0507(6) Uani 1 1 d .
Fe2 Fe 0.5625(2) 0.23778(18) 0.48286(18) 0.0443(5) Uani 1 1 d .
Fe3 Fe 0.17623(18) 0.11627(16) -0.25622(15) 0.0325(4) Uani 1 1 d .
O1 O 1.1259(12) 0.3140(10) 0.3481(10) 0.061(3) Uani 1 1 d .
O2 O 0.9279(10) 0.2801(8) 0.3476(8) 0.043(2) Uani 1 1 d .
O3 O 0.8027(10) 0.4984(9) 0.2099(8) 0.049(3) Uani 1 1 d .
O4 O 0.6294(10) 0.3684(8) 0.0484(8) 0.047(2) Uani 1 1 d .
O5 O 0.9321(10) 0.2893(8) 0.5639(8) 0.045(2) Uani 1 1 d .
O6 O 0.9151(11) 0.4476(9) 0.5450(9) 0.051(3) Uani 1 1 d .
O7 O 0.6041(11) 0.3617(10) 0.2613(9) 0.055(3) Uani 1 1 d .
O8 O 0.4462(13) 0.4030(10) 0.2930(11) 0.071(3) Uani 1 1 d .
O9 O 0.3700(11) 0.2925(9) 0.0519(8) 0.052(3) Uani 1 1 d .
O10 O 0.3533(11) 0.4070(8) -0.0394(9) 0.052(3) Uani 1 1 d .
O11 O 1.1150(10) 0.2117(8) 0.5122(8) 0.046(2) Uani 1 1 d .
O12 O 1.2997(11) 0.3505(8) 0.6527(8) 0.046(2) Uani 1 1 d .
C1 C 0.9293(19) 0.1962(14) 0.1739(14) 0.056(4) Uani 1 1 d .
C2 C 0.991(2) 0.1633(15) 0.1037(16) 0.067(5) Uani 1 1 d .
H2 H 1.0880 0.1797 0.1282 0.080 Uiso 1 1 calc R
C3 C 0.883(2) 0.0983(17) -0.0088(17) 0.073(6) Uani 1 1 d .
H3 H 0.8909 0.0615 -0.0768 0.087 Uiso 1 1 calc R
C4 C 0.765(2) 0.0935(15) -0.0019(16) 0.069(5) Uani 1 1 d .
H4 H 0.6758 0.0562 -0.0682 0.083 Uiso 1 1 calc R
C5 C 0.785(2) 0.1521(14) 0.1009(14) 0.058(5) Uani 1 1 d .
H5 H 0.7153 0.1607 0.1238 0.069 Uiso 1 1 calc R
C6 C 0.8535(16) 0.4009(12) 0.0656(12) 0.045(4) Uani 1 1 d .
C7 C 0.9929(19) 0.4327(15) 0.1212(16) 0.063(5) Uani 1 1 d .
H7 H 1.0502 0.4783 0.2026 0.076 Uiso 1 1 calc R
C8 C 1.038(2) 0.3903(16) 0.0476(18) 0.064(5) Uani 1 1 d .
H8 H 1.1328 0.4006 0.0667 0.077 Uiso 1 1 calc R
C9 C 0.928(2) 0.3282(19) -0.0591(18) 0.073(6) Uani 1 1 d .
H9 H 0.9313 0.2880 -0.1286 0.088 Uiso 1 1 calc R
C10 C 0.8139(18) 0.3387(14) -0.0505(14) 0.056(4) Uani 1 1 d .
H10 H 0.7214 0.3048 -0.1127 0.067 Uiso 1 1 calc R
C11 C 0.9990(16) 0.2691(13) 0.2970(14) 0.046(4) Uani 1 1 d .
C12 C 0.7554(16) 0.4239(12) 0.1120(13) 0.046(4) Uani 1 1 d .
C13 C 0.7570(15) 0.3325(13) 0.5948(11) 0.045(4) Uani 1 1 d .
C14 C 0.6833(18) 0.3995(15) 0.6053(14) 0.062(5) Uani 1 1 d .
H14 H 0.6981 0.4721 0.5944 0.074 Uiso 1 1 calc R
C15 C 0.5851(18) 0.3437(15) 0.6353(14) 0.064(5) Uani 1 1 d .
H15 H 0.5165 0.3694 0.6465 0.077 Uiso 1 1 calc R
C16 C 0.5956(19) 0.2443(16) 0.6393(15) 0.063(5) Uani 1 1 d .
H16 H 0.5367 0.1880 0.6560 0.076 Uiso 1 1 calc R
C17 C 0.7065(17) 0.2359(14) 0.6202(14) 0.054(4) Uani 1 1 d .
H17 H 0.7408 0.1759 0.6232 0.064 Uiso 1 1 calc R
C18 C 0.4814(15) 0.2438(13) 0.3280(14) 0.050(4) Uani 1 1 d .
C19 C 0.3762(16) 0.2044(15) 0.3577(16) 0.064(5) Uani 1 1 d .
H19 H 0.3139 0.2403 0.3654 0.077 Uiso 1 1 calc R
C20 C 0.378(2) 0.1011(18) 0.3755(19) 0.085(6) Uani 1 1 d .
H20 H 0.3168 0.0528 0.3970 0.103 Uiso 1 1 calc R
C21 C 0.486(2) 0.0821(15) 0.3535(16) 0.069(6) Uani 1 1 d .
H21 H 0.5119 0.0182 0.3583 0.083 Uiso 1 1 calc R
C22 C 0.5457(19) 0.1674(14) 0.3270(15) 0.060(4) Uani 1 1 d .
H22 H 0.6227 0.1750 0.3089 0.072 Uiso 1 1 calc R
C23 C 0.8704(13) 0.3587(11) 0.5634(10) 0.034(3) Uani 1 1 d U
C24 C 0.5127(15) 0.3437(13) 0.2951(12) 0.045(4) Uani 1 1 d .
C25 C 0.3063(14) 0.3131(12) -0.0320(11) 0.037(3) Uani 1 1 d .
C26 C 0.1778(13) 0.2189(11) -0.1178(11) 0.036(3) Uani 1 1 d .
C27 C 0.1217(14) 0.1047(13) -0.1318(12) 0.046(4) Uani 1 1 d .
H27 H 0.1614 0.0740 -0.0766 0.055 Uiso 1 1 calc R
C28 C 0.0116(13) 0.0398(11) -0.2320(12) 0.041(3) Uani 1 1 d .
H28 H -0.0421 -0.0434 -0.2602 0.050 Uiso 1 1 calc R
C29 C -0.0136(13) 0.1122(12) -0.2897(11) 0.037(3) Uani 1 1 d .
H29 H -0.0881 0.0883 -0.3649 0.045 Uiso 1 1 calc R
C30 C 0.0886(13) 0.2269(12) -0.2185(12) 0.042(3) Uani 1 1 d .
H30 H 0.0971 0.2964 -0.2348 0.051 Uiso 1 1 calc R
C31 C 0.3671(13) 0.1878(12) -0.2446(12) 0.038(3) Uani 1 1 d .
H31 H 0.4379 0.2646 -0.1914 0.046 Uiso 1 1 calc R
C32 C 0.2590(13) 0.1602(11) -0.3551(11) 0.032(3) Uani 1 1 d .
C33 C 0.1791(15) 0.0413(11) -0.4055(11) 0.038(3) Uani 1 1 d .
H33 H 0.1004 -0.0015 -0.4805 0.045 Uiso 1 1 calc R
C34 C 0.2370(16) -0.0057(12) -0.3281(12) 0.045(4) Uani 1 1 d .
H34 H 0.2002 -0.0872 -0.3396 0.054 Uiso 1 1 calc R
C35 C 0.3501(15) 0.0844(12) -0.2271(14) 0.047(4) Uani 1 1 d .
H35 H 0.4059 0.0758 -0.1595 0.057 Uiso 1 1 calc R
C36 C 1.2248(13) 0.2476(12) 0.6004(11) 0.035(3) Uani 1 1 d .

loop_
_atom_site_aniso_label
_atom_site_aniso_U_11
_atom_site_aniso_U_22
_atom_site_aniso_U_33
_atom_site_aniso_U_23
_atom_site_aniso_U_13
_atom_site_aniso_U_12
Bi1 0.0342(3) 0.0366(3) 0.0588(4) 0.0260(3) 0.0113(3) 0.0144(3)
Bi2 0.0421(3) 0.0369(3) 0.0324(3) 0.0088(2) 0.0064(2) 0.0170(3)
Fe1 0.0782(17) 0.0450(13) 0.0561(13) 0.0294(11) 0.0451(13) 0.0343(12)
Fe2 0.0430(12) 0.0423(12) 0.0522(12) 0.0219(10) 0.0238(10) 0.0177(10)
Fe3 0.0309(10) 0.0306(10) 0.0339(10) 0.0130(8) 0.0107(8) 0.0143(8)
O1 0.068(8) 0.076(8) 0.078(8) 0.053(7) 0.044(7) 0.047(7)
O2 0.046(6) 0.040(6) 0.052(6) 0.019(5) 0.031(5) 0.019(5)
O3 0.045(6) 0.048(6) 0.047(6) 0.014(5) 0.016(5) 0.019(5)
O4 0.045(6) 0.033(5) 0.043(6) 0.000(4) 0.012(5) 0.012(5)
O5 0.044(6) 0.044(6) 0.048(6) 0.025(5) 0.018(5) 0.014(5)
O6 0.049(6) 0.046(6) 0.060(7) 0.023(5) 0.023(5) 0.021(5)
O7 0.045(6) 0.080(8) 0.058(7) 0.054(6) 0.017(5) 0.034(6)
O8 0.071(8) 0.054(7) 0.099(10) 0.030(7) 0.042(7) 0.037(7)
O9 0.062(7) 0.045(6) 0.035(5) 0.026(5) 0.003(5) 0.020(5)
O10 0.057(7) 0.035(6) 0.050(6) 0.022(5) 0.006(5) 0.015(5)
O11 0.046(6) 0.032(5) 0.039(5) 0.011(4) -0.001(5) 0.013(5)
O12 0.061(7) 0.032(6) 0.035(5) 0.014(4) 0.014(5) 0.013(5)
C1 0.084(13) 0.051(10) 0.062(10) 0.044(9) 0.039(10) 0.040(9)
C2 0.125(17) 0.061(11) 0.080(13) 0.053(10) 0.077(13) 0.066(12)
C3 0.14(2) 0.070(13) 0.077(13) 0.053(11) 0.076(15) 0.074(14)
C4 0.091(15) 0.048(11) 0.056(11) 0.020(9) 0.028(11) 0.017(10)
C5 0.104(15) 0.057(10) 0.059(10) 0.040(9) 0.053(11) 0.057(11)
C6 0.061(10) 0.032(8) 0.048(8) 0.023(7) 0.026(8) 0.020(7)
C7 0.069(12) 0.056(11) 0.067(11) 0.036(9) 0.023(10) 0.028(9)
C8 0.081(13) 0.072(12) 0.103(15) 0.060(12) 0.071(13) 0.055(11)
C9 0.113(17) 0.104(16) 0.085(14) 0.078(13) 0.080(14) 0.073(14)
C10 0.073(11) 0.064(11) 0.049(9) 0.035(8) 0.032(9) 0.036(9)
C11 0.046(9) 0.048(9) 0.064(10) 0.036(8) 0.035(8) 0.024(8)
C12 0.055(10) 0.027(8) 0.054(9) 0.022(7) 0.016(8) 0.021(7)
C13 0.045(8) 0.060(10) 0.032(7) 0.029(7) 0.005(7) 0.032(8)
C14 0.063(11) 0.045(10) 0.062(11) -0.001(8) 0.025(9) 0.025(9)
C15 0.065(11) 0.063(11) 0.061(10) 0.006(9) 0.048(10) 0.013(9)
C16 0.067(12) 0.063(12) 0.064(11) 0.024(9) 0.033(10) 0.028(10)
C17 0.059(10) 0.055(10) 0.064(10) 0.040(9) 0.032(9) 0.025(8)
C18 0.039(8) 0.039(9) 0.052(9) 0.005(7) 0.018(7) 0.003(7)
C19 0.036(9) 0.059(12) 0.081(13) 0.014(10) 0.025(9) 0.012(8)
C20 0.056(12) 0.074(15) 0.089(15) 0.018(12) 0.027(11) -0.004(10)
C21 0.070(12) 0.035(9) 0.078(13) 0.016(9) 0.006(10) 0.027(9)
C22 0.078(12) 0.041(9) 0.064(11) 0.019(8) 0.038(10) 0.023(9)
C23 0.041(6) 0.040(6) 0.024(5) 0.023(5) 0.004(5) 0.024(5)
C24 0.034(8) 0.055(10) 0.043(8) 0.028(7) 0.005(7) 0.021(7)
C25 0.037(8) 0.036(8) 0.037(7) 0.017(6) 0.016(6) 0.014(6)
C26 0.035(7) 0.036(8) 0.029(7) 0.011(6) 0.008(6) 0.013(6)
C27 0.036(8) 0.049(9) 0.043(8) 0.029(7) 0.012(7) 0.000(7)
C28 0.030(7) 0.027(7) 0.055(9) 0.010(7) 0.013(7) 0.007(6)
C29 0.032(7) 0.048(8) 0.035(7) 0.015(6) 0.017(6) 0.019(6)
C30 0.028(7) 0.035(8) 0.047(8) 0.008(6) 0.006(6) 0.012(6)
C31 0.024(7) 0.035(8) 0.046(8) 0.015(6) 0.011(6) 0.007(6)
C32 0.036(7) 0.034(7) 0.035(7) 0.014(6) 0.020(6) 0.020(6)
C33 0.052(8) 0.024(7) 0.036(7) 0.006(6) 0.019(7) 0.019(6)
C34 0.068(10) 0.034(8) 0.056(9) 0.023(7) 0.037(8) 0.035(8)
C35 0.045(9) 0.044(9) 0.070(10) 0.028(8) 0.033(8) 0.027(7)
C36 0.030(7) 0.040(8) 0.039(7) 0.011(6) 0.022(6) 0.015(6)

loop_
_atom_type_symbol
_atom_type_description
_atom_type_scat_dispersion_real
_atom_type_scat_dispersion_imag
_atom_type_scat_source
C C 0.0033 0.0016 'International Tables Vol C Tables 4.2.6.8 and 6.1.1.4'
H H 0.0000 0.0000 'International Tables Vol C Tables 4.2.6.8 and 6.1.1.4'
O O 0.0106 0.0060 'International Tables Vol C Tables 4.2.6.8 and 6.1.1.4'
Fe Fe 0.3463 0.8444 'International Tables Vol C Tables 4.2.6.8 and 6.1.1.4'
Bi Bi -4.1077 10.2566 'International Tables Vol C Tables 4.2.6.8 and 6.1.1.4'

loop_
_geom_angle_atom_site_label_1
_geom_angle_atom_site_label_2
_geom_angle_atom_site_label_3
_geom_angle
_geom_angle_site_symmetry_1
_geom_angle_site_symmetry_3
O2 Bi1 O5 80.7(4) . .
O2 Bi1 O11 85.0(3) . .
O5 Bi1 O11 75.4(4) . .
O2 Bi1 O1 55.0(4) . .
O5 Bi1 O1 128.1(4) . .
O11 Bi1 O1 75.1(4) . .
O2 Bi1 O6 80.7(3) . .
O5 Bi1 O6 54.2(3) . .
O11 Bi1 O6 129.2(4) . .
O1 Bi1 O6 129.2(4) . .
O2 Bi1 O12 134.6(3) . .
O5 Bi1 O12 98.9(3) . .
O11 Bi1 O12 52.0(3) . .
O1 Bi1 O12 95.4(3) . .
O6 Bi1 O12 135.3(3) . .
O2 Bi1 O6 81.2(3) . 2_766
O5 Bi1 O6 120.1(3) . 2_766
O11 Bi1 O6 156.8(3) . 2_766
O1 Bi1 O6 81.7(3) . 2_766
O6 Bi1 O6 66.7(4) . 2_766
O12 Bi1 O6 132.6(3) . 2_766
O2 Bi1 C11 27.5(4) . .
O5 Bi1 C11 104.6(4) . .
O11 Bi1 C11 78.4(4) . .
O1 Bi1 C11 27.5(4) . .
O6 Bi1 C11 105.6(4) . .
O12 Bi1 C11 116.4(4) . .
O6 Bi1 C11 80.8(4) 2_766 .
O2 Bi1 C23 79.1(3) . .
O5 Bi1 C23 27.5(3) . .
O11 Bi1 C23 102.6(4) . .
O1 Bi1 C23 134.1(4) . .
O6 Bi1 C23 26.7(3) . .
O12 Bi1 C23 119.7(3) . .
O6 Bi1 C23 93.0(3) 2_766 .
C11 Bi1 C23 106.6(4) . .
O7 Bi2 O4 87.5(4) . .
O7 Bi2 O9 80.0(4) . .
O4 Bi2 O9 80.0(4) . .
O7 Bi2 O3 75.4(4) . .
O4 Bi2 O3 55.5(3) . .
O9 Bi2 O3 129.3(4) . .
O7 Bi2 O10 132.3(4) . .
O4 Bi2 O10 82.6(4) . .
O9 Bi2 O10 52.4(3) . .
O3 Bi2 O10 130.8(3) . .
O7 Bi2 O12 87.7(4) . 2_766
O4 Bi2 O12 129.5(3) . 2_766
O9 Bi2 O12 147.6(4) . 2_766
O3 Bi2 O12 74.7(3) . 2_766
O10 Bi2 O12 133.1(3) . 2_766
O7 Bi2 C12 81.8(4) . .
O4 Bi2 C12 27.8(4) . .
O9 Bi2 C12 105.7(4) . .
O3 Bi2 C12 27.8(4) . .
O10 Bi2 C12 106.6(4) . .
O12 Bi2 C12 102.0(4) 2_766 .
O7 Bi2 O8 51.1(4) . .
O4 Bi2 O8 132.3(4) . .
O9 Bi2 O8 71.2(4) . .
O3 Bi2 O8 120.0(4) . .
O10 Bi2 O8 106.8(4) . .
O12 Bi2 O8 77.7(3) 2_766 .
C12 Bi2 O8 132.9(4) . .
O7 Bi2 C24 25.9(4) . .
O4 Bi2 C24 108.6(4) . .
O9 Bi2 C24 70.0(4) . .
O3 Bi2 C24 99.9(4) . .
O10 Bi2 C24 118.7(4) . .
O12 Bi2 C24 85.9(4) 2_766 .
C12 Bi2 C24 107.5(4) . .
O8 Bi2 C24 25.8(4) . .
O7 Bi2 C25 106.2(4) . .
O4 Bi2 C25 80.5(4) . .
O9 Bi2 C25 26.3(4) . .
O3 Bi2 C25 136.0(4) . .
O10 Bi2 C25 26.1(3) . .
O12 Bi2 C25 148.2(4) 2_766 .
C12 Bi2 C25 108.2(4) . .
O8 Bi2 C25 88.8(4) . .
C24 Bi2 C25 94.5(4) . .
C7 Fe1 C9 67.3(8) . .
C7 Fe1 C6 40.4(6) . .
C9 Fe1 C6 69.0(7) . .
C7 Fe1 C8 39.4(7) . .
C9 Fe1 C8 40.2(8) . .
C6 Fe1 C8 67.8(6) . .
C7 Fe1 C2 119.9(8) . .
C9 Fe1 C2 121.5(7) . .
C6 Fe1 C2 155.9(7) . .
C8 Fe1 C2 105.2(7) . .
C7 Fe1 C3 154.3(9) . .
C9 Fe1 C3 105.2(8) . .
C6 Fe1 C3 162.3(8) . .
C8 Fe1 C3 119.1(8) . .
C2 Fe1 C3 41.4(7) . .
C7 Fe1 C5 129.4(7) . .
C9 Fe1 C5 155.5(9) . .
C6 Fe1 C5 110.9(6) . .
C8 Fe1 C5 164.0(8) . .
C2 Fe1 C5 69.1(7) . .
C3 Fe1 C5 67.2(7) . .
C7 Fe1 C4 165.2(8) . .
C9 Fe1 C4 122.0(9) . .
C6 Fe1 C4 128.7(8) . .
C8 Fe1 C4 155.1(8) . .
C2 Fe1 C4 66.9(8) . .
C3 Fe1 C4 39.3(8) . .
C5 Fe1 C4 37.8(7) . .
C7 Fe1 C1 109.6(7) . .
C9 Fe1 C1 159.8(8) . .
C6 Fe1 C1 122.6(6) . .
C8 Fe1 C1 124.7(8) . .
C2 Fe1 C1 41.1(6) . .
C3 Fe1 C1 68.5(7) . .
C5 Fe1 C1 41.4(7) . .
C4 Fe1 C1 65.9(7) . .
C7 Fe1 C10 66.9(7) . .
C9 Fe1 C10 40.2(7) . .
C6 Fe1 C10 40.9(6) . .
C8 Fe1 C10 66.9(7) . .
C2 Fe1 C10 159.4(6) . .
C3 Fe1 C10 124.2(7) . .
C5 Fe1 C10 123.4(7) . .
C4 Fe1 C10 111.7(8) . .
C1 Fe1 C10 158.9(7) . .
C13 Fe2 C16 68.2(7) . .
C13 Fe2 C22 110.7(7) . .
C16 Fe2 C22 153.8(7) . .
C13 Fe2 C18 122.6(6) . .
C16 Fe2 C18 162.3(7) . .
C22 Fe2 C18 40.7(6) . .
C13 Fe2 C17 41.2(6) . .
C16 Fe2 C17 40.8(7) . .
C22 Fe2 C17 120.7(7) . .
C18 Fe2 C17 156.5(6) . .
C13 Fe2 C14 40.6(6) . .
C16 Fe2 C14 67.1(8) . .
C22 Fe2 C14 130.3(8) . .
C18 Fe2 C14 110.9(7) . .
C17 Fe2 C14 68.4(7) . .
C13 Fe2 C21 126.8(7) . .
C16 Fe2 C21 119.5(8) . .
C22 Fe2 C21 38.6(7) . .
C18 Fe2 C21 67.2(7) . .
C17 Fe2 C21 107.1(7) . .
C14 Fe2 C21 165.0(8) . .
C13 Fe2 C20 162.8(8) . .
C16 Fe2 C20 105.4(9) . .
C22 Fe2 C20 67.5(8) . .
C18 Fe2 C20 68.1(8) . .
C17 Fe2 C20 123.7(9) . .
C14 Fe2 C20 153.3(8) . .
C21 Fe2 C20 41.2(8) . .
C13 Fe2 C19 155.6(7) . .
C16 Fe2 C19 124.3(7) . .
C22 Fe2 C19 68.0(7) . .
C18 Fe2 C19 40.2(7) . .
C17 Fe2 C19 161.3(7) . .
C14 Fe2 C19 120.4(7) . .
C21 Fe2 C19 68.5(7) . .
C20 Fe2 C19 41.1(8) . .
C13 Fe2 C15 67.4(7) . .
C16 Fe2 C15 38.9(7) . .
C22 Fe2 C15 166.9(7) . .
C18 Fe2 C15 128.3(8) . .
C17 Fe2 C15 67.2(8) . .
C14 Fe2 C15 39.9(7) . .
C21 Fe2 C15 153.1(8) . .
C20 Fe2 C15 118.4(8) . .
C19 Fe2 C15 108.0(7) . .
C32 Fe3 C26 129.1(5) . .
C32 Fe3 C27 168.1(5) . .
C26 Fe3 C27 40.1(6) . .
C32 Fe3 C33 40.5(5) . .
C26 Fe3 C33 168.1(6) . .
C27 Fe3 C33 151.0(6) . .
C32 Fe3 C29 117.8(5) . .
C26 Fe3 C29 69.2(5) . .
C27 Fe3 C29 66.3(6) . .
C33 Fe3 C29 109.0(6) . .
C32 Fe3 C28 151.5(6) . .
C26 Fe3 C28 67.8(5) . .
C27 Fe3 C28 38.5(5) . .
C33 Fe3 C28 119.0(6) . .
C29 Fe3 C28 40.4(5) . .
C32 Fe3 C31 42.1(5) . .
C26 Fe3 C31 106.4(5) . .
C27 Fe3 C31 129.1(6) . .
C33 Fe3 C31 69.2(6) . .
C29 Fe3 C31 151.6(6) . .
C28 Fe3 C31 165.7(6) . .
C32 Fe3 C30 107.7(6) . .
C26 Fe3 C30 41.9(5) . .
C27 Fe3 C30 67.5(6) . .
C33 Fe3 C30 129.2(6) . .
C29 Fe3 C30 41.0(5) . .
C28 Fe3 C30 68.3(6) . .
C31 Fe3 C30 116.8(6) . .
C32 Fe3 C35 69.1(6) . .
C26 Fe3 C35 115.1(6) . .
C27 Fe3 C35 109.1(6) . .
C33 Fe3 C35 69.1(6) . .
C29 Fe3 C35 167.9(6) . .
C28 Fe3 C35 129.2(6) . .
C31 Fe3 C35 40.0(5) . .
C30 Fe3 C35 149.3(6) . .
C32 Fe3 C34 67.2(5) . .
C26 Fe3 C34 149.4(6) . .
C27 Fe3 C34 119.6(6) . .
C33 Fe3 C34 40.3(5) . .
C29 Fe3 C34 131.0(6) . .
C28 Fe3 C34 110.9(6) . .
C31 Fe3 C34 67.0(6) . .
C30 Fe3 C34 168.4(6) . .
C35 Fe3 C34 40.3(6) . .
C11 O1 Bi1 85.6(9) . .
C11 O2 Bi1 97.7(9) . .
C12 O3 Bi2 83.9(9) . .
C12 O4 Bi2 97.7(9) . .
C23 O5 Bi1 98.9(8) . .
C23 O6 Bi1 87.3(8) . .
C23 O6 Bi1 156.5(9) . 2_766
Bi1 O6 Bi1 113.3(4) . 2_766
C24 O7 Bi2 105.0(8) . .
C24 O8 Bi2 80.5(9) . .
C25 O9 Bi2 101.5(9) . .
C25 O10 Bi2 84.6(8) . .
C36 O11 Bi1 100.0(8) . .
C36 O12 Bi1 85.1(8) . .
C36 O12 Bi2 151.7(9) . 2_766
Bi1 O12 Bi2 106.8(3) . 2_766
C2 C1 C5 106.9(16) . .
C2 C1 C11 127.3(17) . .
C5 C1 C11 125.6(14) . .
C2 C1 Fe1 68.8(9) . .
C5 C1 Fe1 69.3(9) . .
C11 C1 Fe1 123.6(11) . .
C1 C2 C3 106.3(18) . .
C1 C2 Fe1 70.0(9) . .
C3 C2 Fe1 69.4(10) . .
C4 C3 C2 106.4(16) . .
C4 C3 Fe1 70.8(10) . .
C2 C3 Fe1 69.2(10) . .
C5 C4 C3 113.6(19) . .
C5 C4 Fe1 71.1(11) . .
C3 C4 Fe1 69.9(11) . .
C4 C5 C1 106.7(17) . .
C4 C5 Fe1 71.1(11) . .
C1 C5 Fe1 69.4(10) . .
C7 C6 C10 105.5(15) . .
C7 C6 C12 130.2(14) . .
C10 C6 C12 124.3(14) . .
C7 C6 Fe1 69.3(9) . .
C10 C6 Fe1 70.8(9) . .
C12 C6 Fe1 124.2(10) . .
C8 C7 C6 110.4(17) . .
C8 C7 Fe1 70.9(11) . .
C6 C7 Fe1 70.3(9) . .
C7 C8 C9 108.5(17) . .
C7 C8 Fe1 69.7(10) . .
C9 C8 Fe1 69.5(11) . .
C8 C9 C10 107.4(16) . .
C8 C9 Fe1 70.2(10) . .
C10 C9 Fe1 71.5(9) . .
C9 C10 C6 107.9(17) . .
C9 C10 Fe1 68.3(9) . .
C6 C10 Fe1 68.2(8) . .
O1 C11 O2 121.7(15) . .
O1 C11 C1 119.6(14) . .
O2 C11 C1 118.7(14) . .
O1 C11 Bi1 66.9(9) . .
O2 C11 Bi1 54.8(8) . .
C1 C11 Bi1 172.4(11) . .
O3 C12 O4 122.6(15) . .
O3 C12 C6 119.4(14) . .
O4 C12 C6 118.0(13) . .
O3 C12 Bi2 68.3(8) . .
O4 C12 Bi2 54.6(7) . .
C6 C12 Bi2 170.2(10) . .
C14 C13 C17 109.0(15) . .
C14 C13 C23 125.6(15) . .
C17 C13 C23 125.3(13) . .
C14 C13 Fe2 71.7(9) . .
C17 C13 Fe2 71.3(9) . .
C23 C13 Fe2 123.7(9) . .
C13 C14 C15 107.2(17) . .
C13 C14 Fe2 67.8(9) . .
C15 C14 Fe2 71.4(10) . .
C16 C15 C14 108.2(16) . .
C16 C15 Fe2 68.0(10) . .
C14 C15 Fe2 68.8(9) . .
C15 C16 C17 110.4(17) . .
C15 C16 Fe2 73.1(11) . .
C17 C16 Fe2 70.7(10) . .
C16 C17 C13 104.9(15) . .
C16 C17 Fe2 68.5(10) . .
C13 C17 Fe2 67.5(8) . .
C19 C18 C22 108.2(16) . .
C19 C18 C24 125.7(16) . .
C22 C18 C24 125.9(15) . .
C19 C18 Fe2 71.1(11) . .
C22 C18 Fe2 68.9(10) . .
C24 C18 Fe2 128.9(11) . .
C18 C19 C20 106.6(16) . .
C18 C19 Fe2 68.7(10) . .
C20 C19 Fe2 69.1(11) . .
C21 C20 C19 106.4(17) . .
C21 C20 Fe2 69.0(10) . .
C19 C20 Fe2 69.7(10) . .
C22 C21 C20 108.6(16) . .
C22 C21 Fe2 69.5(10) . .
C20 C21 Fe2 69.9(10) . .
C21 C22 C18 110.2(17) . .
C21 C22 Fe2 71.9(11) . .
C18 C22 Fe2 70.3(10) . .
O6 C23 O5 119.6(13) . .
O6 C23 C13 123.4(12) . .
O5 C23 C13 116.8(12) . .
O6 C23 Bi1 65.9(8) . .
O5 C23 Bi1 53.7(7) . .
C13 C23 Bi1 170.1(9) . .
O8 C24 O7 120.7(14) . .
O8 C24 C18 121.5(15) . .
O7 C24 C18 117.6(13) . .
O8 C24 Bi2 73.7(9) . .
O7 C24 Bi2 49.0(7) . .
C18 C24 Bi2 156.5(11) . .
O10 C25 O9 121.5(13) . .
O10 C25 C26 123.4(13) . .
O9 C25 C26 115.1(12) . .
O10 C25 Bi2 69.3(8) . .
O9 C25 Bi2 52.2(7) . .
C26 C25 Bi2 167.3(10) . .
C27 C26 C25 130.6(12) . .
C27 C26 C30 105.7(12) . .
C25 C26 C30 123.3(12) . .
C27 C26 Fe3 70.3(8) . .
C25 C26 Fe3 118.2(10) . .
C30 C26 Fe3 70.3(7) . .
C28 C27 C26 112.5(13) . .
C28 C27 Fe3 71.6(9) . .
C26 C27 Fe3 69.6(8) . .
C27 C28 C29 107.9(12) . .
C27 C28 Fe3 69.9(8) . .
C29 C28 Fe3 69.8(8) . .
C28 C29 C30 107.9(12) . .
C28 C29 Fe3 69.9(8) . .
C30 C29 Fe3 69.8(7) . .
C29 C30 C26 105.9(12) . .
C29 C30 Fe3 69.2(7) . .
C26 C30 Fe3 67.8(7) . .
C35 C31 C32 107.7(12) . .
C35 C31 Fe3 71.2(8) . .
C32 C31 Fe3 67.3(7) . .
C33 C32 C31 108.9(12) . .
C33 C32 C36 125.2(12) . 1_454
C31 C32 C36 125.2(12) . 1_454
C33 C32 Fe3 71.3(8) . .
C31 C32 Fe3 70.6(7) . .
C36 C32 Fe3 116.7(8) 1_454 .
C32 C33 C34 106.6(12) . .
C32 C33 Fe3 68.2(7) . .
C34 C33 Fe3 71.3(8) . .
C33 C34 C35 110.1(12) . .
C33 C34 Fe3 68.4(7) . .
C35 C34 Fe3 69.7(7) . .
C31 C35 C34 106.6(13) . .
C31 C35 Fe3 68.9(8) . .
C34 C35 Fe3 70.1(8) . .
O12 C36 O11 121.8(13) . .
O12 C36 C32 120.1(12) . 1_656
O11 C36 C32 118.0(12) . 1_656

loop_
_geom_bond_atom_site_label_1
_geom_bond_atom_site_label_2
_geom_bond_distance
_geom_bond_site_symmetry_2
Bi1 O2 2.213(10) .
Bi1 O5 2.276(10) .
Bi1 O11 2.287(9) .
Bi1 O1 2.475(11) .
Bi1 O6 2.552(10) .
Bi1 O12 2.619(10) .
Bi1 O6 2.636(11) 2_766
Bi1 C11 2.683(16) .
Bi1 C23 2.792(14) .
Bi2 O7 2.189(9) .
Bi2 O4 2.199(9) .
Bi2 O9 2.264(10) .
Bi2 O3 2.499(10) .
Bi2 O10 2.638(10) .
Bi2 O12 2.658(9) 2_766
Bi2 C12 2.675(16) .
Bi2 O8 2.724(13) .
Bi2 C24 2.800(15) .
Bi2 C25 2.808(13) .
Fe1 C7 2.002(18) .
Fe1 C9 2.008(16) .
Fe1 C6 2.015(14) .
Fe1 C8 2.017(18) .
Fe1 C2 2.022(17) .
Fe1 C3 2.025(17) .
Fe1 C5 2.036(17) .
Fe1 C4 2.037(18) .
Fe1 C1 2.038(15) .
Fe1 C10 2.050(16) .
Fe2 C13 1.988(15) .
Fe2 C16 2.008(18) .
Fe2 C22 2.008(17) .
Fe2 C18 2.026(17) .
Fe2 C17 2.037(16) .
Fe2 C14 2.038(16) .
Fe2 C21 2.038(17) .
Fe2 C20 2.050(19) .
Fe2 C19 2.058(18) .
Fe2 C15 2.072(15) .
Fe3 C32 2.002(13) .
Fe3 C26 2.015(13) .
Fe3 C27 2.024(14) .
Fe3 C33 2.042(13) .
Fe3 C29 2.042(13) .
Fe3 C28 2.044(14) .
Fe3 C31 2.047(13) .
Fe3 C30 2.049(13) .
Fe3 C35 2.077(14) .
Fe3 C34 2.082(13) .
O1 C11 1.244(18) .
O2 C11 1.250(16) .
O3 C12 1.255(18) .
O4 C12 1.258(18) .
O5 C23 1.304(15) .
O6 C23 1.258(16) .
O6 Bi1 2.636(11) 2_766
O7 C24 1.268(18) .
O8 C24 1.234(16) .
O9 C25 1.268(16) .
O10 C25 1.243(16) .
O11 C36 1.258(16) .
O12 C36 1.226(16) .
O12 Bi2 2.658(9) 2_766
C1 C2 1.43(2) .
C1 C5 1.44(2) .
C1 C11 1.48(2) .
C2 C3 1.43(3) .
C3 C4 1.36(3) .
C4 C5 1.32(2) .
C6 C7 1.39(2) .
C6 C10 1.42(2) .
C6 C12 1.53(2) .
C7 C8 1.35(2) .
C8 C9 1.38(3) .
C9 C10 1.40(2) .
C13 C14 1.40(2) .
C13 C17 1.42(2) .
C13 C23 1.48(2) .
C14 C15 1.40(2) .
C15 C16 1.36(2) .
C16 C17 1.41(2) .
C18 C19 1.40(2) .
C18 C22 1.40(2) .
C18 C24 1.48(2) .
C19 C20 1.44(3) .
C20 C21 1.44(3) .
C21 C22 1.34(3) .
C25 C26 1.452(18) .
C26 C27 1.385(19) .
C26 C30 1.453(18) .
C27 C28 1.340(19) .
C28 C29 1.41(2) .
C29 C30 1.433(19) .
C31 C35 1.41(2) .
C31 C32 1.455(18) .
C32 C33 1.399(18) .
C32 C36 1.513(18) 1_454
C33 C34 1.420(19) .
C34 C35 1.43(2) .
C36 C32 1.513(18) 1_656
